data_7209655
loop_
_publ_author_name
'Wang, Lei'
'Zhao, Lei'
'Hu, Yanjing'
'Wang, Wenqiang'
'Chen, Ruixin'
'Yang, Yu'

_publ_section_title
;
 A cooperation molecular recognition study: syntheses and analysis of
 supramolecular assemblies of tetrafluoroterephthalic acid with some aza
 compounds
;
_journal_issue 15
_journal_name_full CrystEngComm
_journal_page_first 2835
_journal_paper_doi 10.1039/c3ce26865a
_journal_volume 15
_journal_year 2013
_chemical_formula_moiety 'C20 H12 F4 N2 O5'
_chemical_formula_sum 'C20 H12 F4 N2 O5'
_chemical_formula_weight 436.32
_chemical_melting_point ?
_chemical_name_systematic
;
?
;
_space_group_IT_number 2
_symmetry_cell_setting triclinic
_symmetry_space_group_name_Hall '-P 1'
_symmetry_space_group_name_H-M 'P -1'
_atom_sites_solution_hydrogens geom
_atom_sites_solution_primary direct
_atom_sites_solution_secondary difmap
_audit_creation_method SHELXL-97
_cell_angle_alpha 79.34(3)
_cell_angle_beta 81.08(3)
_cell_angle_gamma 66.64(3)
_cell_formula_units_Z 2
_cell_length_a 7.8627(16)
_cell_length_b 9.6759(19)
_cell_length_c 13.503(3)
_cell_measurement_temperature 293(2)
_cell_volume 923.0(4)
_computing_cell_refinement 'Bruker SMART'
_computing_data_collection 'Bruker SMART'
_computing_data_reduction 'Bruker SAINT'
_computing_molecular_graphics SHELXP-97
_computing_publication_material SHELXTL
_computing_structure_refinement 'SHELXL-97 (Sheldrick, 1997)'
_computing_structure_solution 'SHELXS-97 (Sheldrick, 1990)'
_diffrn_ambient_temperature 293(2)
_diffrn_detector_area_resol_mean 12.00cm
_diffrn_measured_fraction_theta_full 0.969
_diffrn_measured_fraction_theta_max 0.969
_diffrn_measurement_device_type 'CCD area detector'
_diffrn_measurement_method 'phi and omega scans'
_diffrn_radiation_monochromator graphite
_diffrn_radiation_source 'fine-focus sealed tube'
_diffrn_radiation_type MoK\a
_diffrn_radiation_wavelength 0.71073
_diffrn_reflns_av_R_equivalents 0.0199
_diffrn_reflns_av_sigmaI/netI 0.0263
_diffrn_reflns_limit_h_max 9
_diffrn_reflns_limit_h_min -10
_diffrn_reflns_limit_k_max 12
_diffrn_reflns_limit_k_min -12
_diffrn_reflns_limit_l_max 17
_diffrn_reflns_limit_l_min -17
_diffrn_reflns_number 8923
_diffrn_reflns_theta_full 27.48
_diffrn_reflns_theta_max 27.48
_diffrn_reflns_theta_min 3.01
_diffrn_standards_decay_% none
_diffrn_standards_interval_count none
_diffrn_standards_interval_time none
_diffrn_standards_number none
_exptl_absorpt_coefficient_mu 0.140
_exptl_absorpt_correction_T_max 0.0001
_exptl_absorpt_correction_T_min 0.0001
_exptl_absorpt_correction_type empirical
_exptl_absorpt_process_details SADABS
_exptl_crystal_colour colourless
_exptl_crystal_density_diffrn 1.570
_exptl_crystal_density_method 'not measured'
_exptl_crystal_description block
_exptl_crystal_F_000 444
_exptl_crystal_size_max 0.26
_exptl_crystal_size_mid 0.20
_exptl_crystal_size_min 0.16
_refine_diff_density_max 0.536
_refine_diff_density_min -0.457
_refine_diff_density_rms 0.088
_refine_ls_extinction_method none
_refine_ls_goodness_of_fit_ref 1.064
_refine_ls_hydrogen_treatment mixed
_refine_ls_matrix_type full
_refine_ls_number_parameters 288
_refine_ls_number_reflns 4101
_refine_ls_number_restraints 3
_refine_ls_restrained_S_all 1.064
_refine_ls_R_factor_all 0.0699
_refine_ls_R_factor_gt 0.0475
_refine_ls_shift/su_max 0.000
_refine_ls_shift/su_mean 0.000
_refine_ls_structure_factor_coef Fsqd
_refine_ls_weighting_details 'calc w=1/[\s^2^(Fo^2^)+(0.1234P)^2^+0.1010P] where P=(Fo^2^+2Fc^2^)/3'
_refine_ls_weighting_scheme calc
_refine_ls_wR_factor_gt 0.1461
_refine_ls_wR_factor_ref 0.1883
_reflns_number_gt 2897
_reflns_number_total 4101
_reflns_threshold_expression >2sigma(I)
_cod_data_source_file c3ce26865a.txt
_cod_data_source_block w134
_cod_depositor_comments
;
The following automatic conversions were performed:

'_chemical_melting_point' value 'not measured' was changed to '?' -
the value is undefined or not given.

Automatic conversion script
Id: cif_fix_values 1891 2012-01-12 08:04:46Z andrius 
;
_cod_original_cell_volume 923.0(3)
_cod_original_sg_symbol_H-M P-1
_cod_database_code 7209655

loop_
_symmetry_equiv_pos_as_xyz
'x, y, z'
'-x, -y, -z'

loop_
_atom_site_label
_atom_site_type_symbol
_atom_site_fract_x
_atom_site_fract_y
_atom_site_fract_z
_atom_site_U_iso_or_equiv
_atom_site_adp_type
_atom_site_occupancy
_atom_site_symmetry_multiplicity
_atom_site_calc_flag
_atom_site_refinement_flags
F1 F 0.18788(17) 0.40080(12) 0.01381(9) 0.0458(3) Uani 1 1 d .
F2 F -0.09694(19) 0.33354(13) 0.34555(9) 0.0529(4) Uani 1 1 d .
F3 F 0.2527(2) 0.11906(13) -0.00396(10) 0.0554(4) Uani 1 1 d .
F4 F -0.0293(2) 0.05057(14) 0.32642(11) 0.0613(4) Uani 1 1 d .
O1 O -0.1666(2) 0.61470(15) 0.23116(13) 0.0497(4) Uani 1 1 d .
O3 O 0.3105(2) -0.16848(15) 0.11963(15) 0.0561(5) Uani 1 1 d .
O2 O 0.1041(2) 0.60307(14) 0.14606(15) 0.0569(5) Uani 1 1 d .
H2 H 0.0669 0.6926 0.1543 0.080 Uiso 1 1 calc .
C16 C -0.0128(3) 0.28504(18) 0.25734(14) 0.0335(4) Uani 1 1 d .
C18 C 0.1314(2) 0.31812(17) 0.09335(14) 0.0308(4) Uani 1 1 d .
C17 C 0.0387(2) 0.38073(17) 0.17957(14) 0.0301(4) Uani 1 1 d .
C19 C 0.1658(3) 0.16922(19) 0.08356(14) 0.0340(4) Uani 1 1 d .
O4 O 0.0132(2) -0.12668(16) 0.16575(17) 0.0649(6) Uani 1 1 d .
C14 C 0.1108(2) 0.07496(18) 0.15986(15) 0.0333(4) Uani 1 1 d .
C13 C -0.0154(2) 0.54787(18) 0.18814(14) 0.0332(4) Uani 1 1 d .
C20 C 0.1519(3) -0.08907(19) 0.14713(17) 0.0394(4) Uani 1 1 d .
C15 C 0.0232(3) 0.13579(19) 0.24709(15) 0.0371(4) Uani 1 1 d .
N1 N 0.5317(2) 0.18218(18) 0.21593(13) 0.0400(4) Uani 1 1 d .
C4 C 0.3126(3) 0.3708(2) 0.44111(17) 0.0474(5) Uani 1 1 d .
C5 C 0.3731(3) 0.2595(2) 0.37624(15) 0.0387(4) Uani 1 1 d .
N2 N 0.3462(3) 0.1273(2) 0.39888(15) 0.0492(5) Uani 1 1 d .
H5 H 0.3840 0.0618 0.3571 0.080 Uiso 1 1 calc .
C8 C 0.4672(2) 0.2889(2) 0.27981(15) 0.0354(4) Uani 1 1 d .
C9 C 0.4924(3) 0.4271(2) 0.24913(15) 0.0396(4) Uani 1 1 d .
C11 C 0.6361(3) 0.3416(2) 0.08884(17) 0.0471(5) Uani 1 1 d .
H11A H 0.6906 0.3581 0.0239 0.057 Uiso 1 1 calc R
C10 C 0.5759(3) 0.4521(2) 0.15213(17) 0.0444(5) Uani 1 1 d .
H10A H 0.5911 0.5437 0.1299 0.053 Uiso 1 1 calc R
C7 C 0.4273(3) 0.5373(2) 0.31824(19) 0.0523(6) Uani 1 1 d .
H7A H 0.4442 0.6288 0.2996 0.063 Uiso 1 1 calc R
C12 C 0.6134(3) 0.2060(2) 0.12415(16) 0.0435(5) Uani 1 1 d .
H12A H 0.6563 0.1298 0.0829 0.052 Uiso 1 1 calc R
C1 C 0.2594(4) 0.1036(3) 0.4878(2) 0.0583(6) Uani 1 1 d .
H1A H 0.2386 0.0136 0.5042 0.070 Uiso 1 1 calc R
C2 C 0.1963(4) 0.2047(3) 0.5592(2) 0.0667(7) Uani 1 1 d .
H2A H 0.1381 0.1811 0.6217 0.080 Uiso 1 1 calc R
C3 C 0.2219(4) 0.3385(3) 0.5356(2) 0.0640(7) Uani 1 1 d .
H3A H 0.1797 0.4082 0.5816 0.077 Uiso 1 1 calc R
C6 C 0.3422(4) 0.5098(3) 0.40946(19) 0.0579(6) Uani 1 1 d .
H6A H 0.3015 0.5828 0.4532 0.069 Uiso 1 1 calc R
O1W O 0.5503(3) 0.90092(18) 0.21738(16) 0.0609(5) Uani 1 1 d D
H1WA H 0.654(3) 0.832(4) 0.216(3) 0.130(16) Uiso 1 1 d D
H1WB H 0.487(4) 0.883(4) 0.182(2) 0.091(12) Uiso 1 1 d D

loop_
_atom_site_aniso_label
_atom_site_aniso_U_11
_atom_site_aniso_U_22
_atom_site_aniso_U_33
_atom_site_aniso_U_23
_atom_site_aniso_U_13
_atom_site_aniso_U_12
F1 0.0617(7) 0.0305(6) 0.0456(7) -0.0044(5) 0.0107(5) -0.0238(5)
F2 0.0838(9) 0.0363(6) 0.0347(7) -0.0126(5) 0.0127(6) -0.0221(6)
F3 0.0827(9) 0.0364(6) 0.0464(8) -0.0209(5) 0.0182(6) -0.0240(6)
F4 0.0976(10) 0.0371(6) 0.0509(8) -0.0012(5) 0.0145(7) -0.0371(7)
O1 0.0574(8) 0.0262(6) 0.0597(10) -0.0154(6) 0.0114(7) -0.0116(6)
O3 0.0529(9) 0.0285(7) 0.0887(13) -0.0229(7) 0.0038(8) -0.0145(7)
O2 0.0519(8) 0.0263(7) 0.0994(14) -0.0246(7) 0.0111(8) -0.0216(7)
C16 0.0452(9) 0.0255(8) 0.0322(9) -0.0093(7) 0.0020(7) -0.0154(8)
C18 0.0384(8) 0.0213(7) 0.0354(9) -0.0046(6) 0.0020(7) -0.0156(7)
C17 0.0366(8) 0.0204(7) 0.0368(10) -0.0078(6) -0.0038(7) -0.0126(7)
C19 0.0425(9) 0.0250(8) 0.0368(10) -0.0126(7) 0.0028(7) -0.0138(7)
O4 0.0556(9) 0.0294(7) 0.1185(17) -0.0257(8) 0.0028(9) -0.0226(7)
C14 0.0421(9) 0.0204(8) 0.0417(10) -0.0076(7) -0.0031(7) -0.0151(7)
C13 0.0436(9) 0.0204(7) 0.0383(10) -0.0081(6) -0.0025(7) -0.0138(7)
C20 0.0499(10) 0.0202(8) 0.0527(12) -0.0104(7) -0.0040(8) -0.0159(8)
C15 0.0520(10) 0.0237(8) 0.0382(10) -0.0018(7) 0.0007(8) -0.0199(8)
N1 0.0404(8) 0.0374(8) 0.0424(9) -0.0122(7) -0.0008(7) -0.0132(7)
C4 0.0593(12) 0.0471(11) 0.0395(11) -0.0128(9) 0.0034(9) -0.0240(10)
C5 0.0435(9) 0.0378(10) 0.0352(10) -0.0058(7) -0.0023(7) -0.0161(8)
N2 0.0632(11) 0.0420(9) 0.0460(11) -0.0084(7) 0.0037(8) -0.0256(9)
C8 0.0370(9) 0.0340(9) 0.0365(10) -0.0085(7) -0.0026(7) -0.0135(8)
C9 0.0436(9) 0.0348(9) 0.0405(11) -0.0059(8) -0.0016(8) -0.0156(8)
C11 0.0463(10) 0.0505(12) 0.0425(12) -0.0073(9) 0.0023(8) -0.0180(10)
C10 0.0479(11) 0.0393(10) 0.0467(12) -0.0045(8) 0.0003(9) -0.0195(9)
C7 0.0687(14) 0.0414(11) 0.0512(13) -0.0163(9) 0.0050(10) -0.0249(11)
C12 0.0459(10) 0.0449(11) 0.0382(11) -0.0139(8) 0.0047(8) -0.0150(9)
C1 0.0730(15) 0.0545(13) 0.0503(14) -0.0011(10) 0.0053(11) -0.0338(12)
C2 0.0853(17) 0.0735(17) 0.0432(14) -0.0063(12) 0.0121(12) -0.0391(15)
C3 0.0869(17) 0.0673(15) 0.0399(13) -0.0179(11) 0.0116(12) -0.0332(14)
C6 0.0810(16) 0.0501(12) 0.0498(14) -0.0228(10) 0.0062(11) -0.0300(12)
O1W 0.0566(10) 0.0397(8) 0.0860(14) -0.0246(8) -0.0060(9) -0.0110(8)

loop_
_atom_type_symbol
_atom_type_description
_atom_type_scat_dispersion_real
_atom_type_scat_dispersion_imag
_atom_type_scat_source
C C 0.0033 0.0016 'International Tables Vol C Tables 4.2.6.8 and 6.1.1.4'
H H 0.0000 0.0000 'International Tables Vol C Tables 4.2.6.8 and 6.1.1.4'
N N 0.0061 0.0033 'International Tables Vol C Tables 4.2.6.8 and 6.1.1.4'
O O 0.0106 0.0060 'International Tables Vol C Tables 4.2.6.8 and 6.1.1.4'
F F 0.0171 0.0103 'International Tables Vol C Tables 4.2.6.8 and 6.1.1.4'

loop_
_geom_angle_atom_site_label_1
_geom_angle_atom_site_label_2
_geom_angle_atom_site_label_3
_geom_angle
C13 O2 H2 109.5
F2 C16 C15 117.66(16)
F2 C16 C17 120.95(14)
C15 C16 C17 121.39(17)
F1 C18 C17 121.21(14)
F1 C18 C19 117.03(16)
C17 C18 C19 121.73(16)
C18 C17 C16 116.47(14)
C18 C17 C13 122.45(16)
C16 C17 C13 121.00(16)
F3 C19 C14 120.48(15)
F3 C19 C18 117.63(17)
C14 C19 C18 121.88(17)
C15 C14 C19 116.49(15)
C15 C14 C20 122.81(17)
C19 C14 C20 120.68(17)
O1 C13 O2 127.15(15)
O1 C13 C17 118.16(16)
O2 C13 C17 114.66(15)
O3 C20 O4 126.93(16)
O3 C20 C14 118.40(17)
O4 C20 C14 114.66(16)
F4 C15 C14 120.47(15)
F4 C15 C16 117.52(17)
C14 C15 C16 122.01(17)
C12 N1 C8 121.98(17)
C5 C4 C3 116.7(2)
C5 C4 C6 120.0(2)
C3 C4 C6 123.3(2)
N2 C5 C4 123.88(19)
N2 C5 C8 118.23(18)
C4 C5 C8 117.89(19)
C1 N2 C5 116.8(2)
C1 N2 H5 121.6
C5 N2 H5 121.6
N1 C8 C9 119.07(18)
N1 C8 C5 119.55(18)
C9 C8 C5 121.37(18)
C10 C9 C8 118.55(18)
C10 C9 C7 123.00(19)
C8 C9 C7 118.43(19)
C12 C11 C10 118.6(2)
C12 C11 H11A 120.7
C10 C11 H11A 120.7
C11 C10 C9 120.42(19)
C11 C10 H10A 119.8
C9 C10 H10A 119.8
C6 C7 C9 120.7(2)
C6 C7 H7A 119.7
C9 C7 H7A 119.7
N1 C12 C11 121.37(19)
N1 C12 H12A 119.3
C11 C12 H12A 119.3
N2 C1 C2 124.3(2)
N2 C1 H1A 117.8
C2 C1 H1A 117.8
C3 C2 C1 118.6(2)
C3 C2 H2A 120.7
C1 C2 H2A 120.7
C2 C3 C4 119.7(2)
C2 C3 H3A 120.2
C4 C3 H3A 120.2
C7 C6 C4 121.5(2)
C7 C6 H6A 119.2
C4 C6 H6A 119.2
H1WA O1W H1WB 107(3)

loop_
_geom_bond_atom_site_label_1
_geom_bond_atom_site_label_2
_geom_bond_distance
F1 C18 1.344(2)
F2 C16 1.339(2)
F3 C19 1.341(2)
F4 C15 1.343(2)
O1 C13 1.218(2)
O3 C20 1.219(2)
O2 C13 1.270(2)
O2 H2 0.8200
C16 C15 1.387(2)
C16 C17 1.389(3)
C18 C17 1.379(2)
C18 C19 1.384(2)
C17 C13 1.523(2)
C19 C14 1.381(3)
O4 C20 1.257(3)
C14 C15 1.375(3)
C14 C20 1.526(2)
N1 C12 1.330(3)
N1 C8 1.359(2)
C4 C5 1.403(3)
C4 C3 1.407(3)
C4 C6 1.432(3)
C5 N2 1.350(3)
C5 C8 1.433(3)
N2 C1 1.315(3)
N2 H5 0.8600
C8 C9 1.407(3)
C9 C10 1.395(3)
C9 C7 1.434(3)
C11 C12 1.381(3)
C11 C10 1.382(3)
C11 H11A 0.9300
C10 H10A 0.9300
C7 C6 1.342(3)
C7 H7A 0.9300
C12 H12A 0.9300
C1 C2 1.396(4)
C1 H1A 0.9300
C2 C3 1.361(4)
C2 H2A 0.9300
C3 H3A 0.9300
C6 H6A 0.9300
O1W H1WA 0.821(18)
O1W H1WB 0.824(17)
